data_7047805
loop_
_publ_author_name
'Daneshmand, Pargol'
'Michalsky, Ina'
'Aguiar, Pedro M.'
'Schaper, Frank'

_publ_section_title
;
 Configurationally flexible zinc complexes as catalysts for rac-lactide
 polymerisation.
;
_journal_issue 45
_journal_name_full 'Dalton transactions (Cambridge, England : 2003)'
_journal_page_first 16279
_journal_page_last 16291
_journal_paper_doi 10.1039/c8dt02562b
_journal_volume 47
_journal_year 2018
_chemical_formula_moiety 'C29 H60 N4 O Si2 Zn'
_chemical_formula_sum 'C29 H60 N4 O Si2 Zn'
_chemical_formula_weight 602.36
_space_group_crystal_system triclinic
_space_group_IT_number 2
_space_group_name_Hall '-P 1'
_space_group_name_H-M_alt 'P -1'
_symmetry_space_group_name_Hall '-P 1'
_symmetry_space_group_name_H-M 'P -1'
_atom_sites_solution_hydrogens geom
_atom_sites_solution_primary dual
_atom_sites_solution_secondary difmap
_audit_creation_date 2018-06-18
_audit_creation_method
;
Olex2 1.2
(compiled 2018.05.29 svn.r3508 for OlexSys, GUI svn.r5506)
;
_audit_update_record
;
2018-06-19 deposited with the CCDC.
2018-10-08 downloaded from the CCDC.
;
_cell_angle_alpha 78.331(3)
_cell_angle_beta 89.408(3)
_cell_angle_gamma 81.562(3)
_cell_formula_units_Z 4
_cell_length_a 13.6954(8)
_cell_length_b 13.8027(8)
_cell_length_c 19.6030(11)
_cell_measurement_reflns_used 9947
_cell_measurement_temperature 150(2)
_cell_measurement_theta_max 59.96
_cell_measurement_theta_min 2.84
_cell_volume 3589.0(4)
_computing_cell_refinement 'SAINT v8.34A (Bruker, 2013)'
_computing_data_collection 'APEX 2 (2013) Bruker AXS Inc., Madison, WI 53719-1173.'
_computing_data_reduction 'SAINT v8.34A (Bruker, 2013)'
_computing_molecular_graphics 'Olex2 (Dolomanov et al., 2009)'
_computing_publication_material 'Olex2 (Dolomanov et al., 2009)'
_computing_structure_refinement 'ShelXL (Sheldrick, 2015)'
_computing_structure_solution 'ShelXT (Sheldrick, 2015)'
_diffrn_ambient_temperature 150
_diffrn_detector_area_resol_mean 10.24
_diffrn_measured_fraction_theta_full 1.000
_diffrn_measured_fraction_theta_max 0.984
_diffrn_measurement_device_type 'Bruker Venture Metaljet'
_diffrn_measurement_method '\f and \w scans'
_diffrn_radiation_type GaK\a
_diffrn_radiation_wavelength 1.34139
_diffrn_reflns_av_R_equivalents 0.0904
_diffrn_reflns_av_unetI/netI 0.0669
_diffrn_reflns_Laue_measured_fraction_full 1.000
_diffrn_reflns_Laue_measured_fraction_max 0.984
_diffrn_reflns_limit_h_max 17
_diffrn_reflns_limit_h_min -16
_diffrn_reflns_limit_k_max 17
_diffrn_reflns_limit_k_min -17
_diffrn_reflns_limit_l_max 25
_diffrn_reflns_limit_l_min -25
_diffrn_reflns_number 90622
_diffrn_reflns_point_group_measured_fraction_full 1.000
_diffrn_reflns_point_group_measured_fraction_max 0.984
_diffrn_reflns_theta_full 53.594
_diffrn_reflns_theta_max 61.161
_diffrn_reflns_theta_min 2.002
_diffrn_source 'Metal Jet'
_diffrn_standards_number 0
_exptl_absorpt_coefficient_mu 1.115
_exptl_absorpt_correction_T_max 0.7519
_exptl_absorpt_correction_T_min 0.5999
_exptl_absorpt_correction_type multi-scan
_exptl_absorpt_process_details
'SADABS-2014/2 (Bruker,2014/2) was used for absorption correction. wR2(int) was 0.1247 before and 0.0912 after correction. The Ratio of minimum to maximum transmission is 0.7978. The \l/2 correction factor is 0.00150.'
_exptl_crystal_colour colourless
_exptl_crystal_colour_primary colourless
_exptl_crystal_density_diffrn 1.115
_exptl_crystal_description needle
_exptl_crystal_F_000 1312
_exptl_crystal_size_max 0.15
_exptl_crystal_size_mid 0.06
_exptl_crystal_size_min 0.04
_refine_diff_density_max 0.640
_refine_diff_density_min -0.380
_refine_diff_density_rms 0.077
_refine_ls_extinction_method none
_refine_ls_goodness_of_fit_ref 1.021
_refine_ls_hydrogen_treatment constr
_refine_ls_matrix_type full
_refine_ls_number_parameters 699
_refine_ls_number_reflns 16482
_refine_ls_number_restraints 0
_refine_ls_restrained_S_all 1.021
_refine_ls_R_factor_all 0.1085
_refine_ls_R_factor_gt 0.0644
_refine_ls_shift/su_max 0.001
_refine_ls_shift/su_mean 0.000
_refine_ls_structure_factor_coef Fsqd
_refine_ls_weighting_details 'w=1/[\s^2^(Fo^2^)+(0.0700P)^2^+3.5800P] where P=(Fo^2^+2Fc^2^)/3'
_refine_ls_weighting_scheme calc
_refine_ls_wR_factor_gt 0.1432
_refine_ls_wR_factor_ref 0.1660
_reflns_Friedel_coverage 0.000
_reflns_number_gt 11082
_reflns_number_total 16482
_reflns_threshold_expression 'I > 2\s(I)'
_cod_data_source_file c8dt02562b2.cif
_cod_data_source_block comp9
_cod_depositor_comments 'Adding full bibliography for 7047804--7047808.cif.'
_cod_database_code 7047805
_shelx_shelxl_version_number 2018/3
_shelx_space_group_comment
;
The symmetry employed for this shelxl refinement is uniquely defined
by the following loop, which should always be used as a source of
symmetry information in preference to the above space-group names.
They are only intended as comments.
;
_shelx_estimated_absorpt_t_max 0.957
_shelx_estimated_absorpt_t_min 0.851
_olex2_refinement_description
;
1. Fixed Uiso
 At 1.2 times of:
  All C(H) groups, All C(H,H) groups
 At 1.5 times of:
  All C(H,H,H) groups
2.a Secondary CH2 refined with riding coordinates:
 C1(H1A,H1B), C16(H16A,H16B), C17(H17A,H17B), C20(H20A,H20B), C21(H21A,H21B),
 C30(H30A,H30B), C45(H45A,H45B), C46(H46A,H46B), C49(H49A,H49B), C50(H50A,H50B)
2.b Aromatic/amide H refined with riding coordinates:
 C3(H3), C5(H5), C32(H32), C34(H34)
2.c Idealised Me refined as rotating group:
 C9(H9A,H9B,H9C), C10(H10A,H10B,H10C), C11(H11A,H11B,H11C), C13(H13A,H13B,
 H13C), C14(H14A,H14B,H14C), C15(H15A,H15B,H15C), C18(H18A,H18B,H18C), C19(H19A,
 H19B,H19C), C22(H22A,H22B,H22C), C23(H23A,H23B,H23C), C24(H24A,H24B,H24C),
 C25(H25A,H25B,H25C), C26(H26A,H26B,H26C), C27(H27A,H27B,H27C), C28(H28A,H28B,
 H28C), C29(H29A,H29B,H29C), C38(H38A,H38B,H38C), C39(H39A,H39B,H39C), C40(H40A,
 H40B,H40C), C42(H42A,H42B,H42C), C43(H43A,H43B,H43C), C44(H44A,H44B,H44C),
 C47(H47A,H47B,H47C), C48(H48A,H48B,H48C), C51(H51A,H51B,H51C), C52(H52A,H52B,
 H52C), C53(H53A,H53B,H53C), C54(H54A,H54B,H54C), C55(H55A,H55B,H55C), C56(H56A,
 H56B,H56C), C57(H57A,H57B,H57C), C58(H58A,H58B,H58C)
;
_olex2_submission_special_instructions 'No special instructions were received'

loop_
_space_group_symop_operation_xyz
'x, y, z'
'-x, -y, -z'

loop_
_atom_site_label
_atom_site_type_symbol
_atom_site_fract_x
_atom_site_fract_y
_atom_site_fract_z
_atom_site_U_iso_or_equiv
_atom_site_adp_type
_atom_site_occupancy
_atom_site_site_symmetry_order
_atom_site_calc_flag
_atom_site_refinement_flags_posn
Zn1 Zn 0.75945(3) 0.35419(3) 0.82207(2) 0.03235(12) Uani 1 1 d .
Si1 Si 0.81660(7) 0.11446(7) 0.86387(5) 0.0403(2) Uani 1 1 d .
Si2 Si 0.93166(6) 0.25470(7) 0.91796(4) 0.0360(2) Uani 1 1 d .
O1 O 0.79587(15) 0.47669(16) 0.84268(11) 0.0355(5) Uani 1 1 d .
N1 N 0.73295(18) 0.40680(19) 0.71374(13) 0.0331(6) Uani 1 1 d .
N2 N 0.60102(19) 0.3754(2) 0.82982(14) 0.0400(6) Uani 1 1 d .
N3 N 0.9414(2) 0.3230(2) 0.64803(15) 0.0469(7) Uani 1 1 d .
N4 N 0.84289(19) 0.23231(19) 0.86435(13) 0.0355(6) Uani 1 1 d .
C1 C 0.7936(2) 0.4895(2) 0.69446(16) 0.0353(7) Uani 1 1 d .
H1A H 0.787662 0.514087 0.643391 0.042 Uiso 1 1 calc R
H1B H 0.863627 0.461272 0.705587 0.042 Uiso 1 1 calc R
C2 C 0.7678(2) 0.5781(2) 0.72917(15) 0.0318(6) Uani 1 1 d .
C3 C 0.7444(2) 0.6719(2) 0.68602(17) 0.0368(7) Uani 1 1 d .
H3 H 0.736768 0.676629 0.637287 0.044 Uiso 1 1 calc R
C4 C 0.7318(2) 0.7591(2) 0.71272(18) 0.0383(7) Uani 1 1 d .
C5 C 0.7461(2) 0.7474(3) 0.78418(18) 0.0407(7) Uani 1 1 d .
H5 H 0.740172 0.806079 0.803121 0.049 Uiso 1 1 calc R
C6 C 0.7686(2) 0.6556(2) 0.82981(16) 0.0358(7) Uani 1 1 d .
C7 C 0.7770(2) 0.5669(2) 0.80192(16) 0.0328(7) Uani 1 1 d .
C8 C 0.7058(3) 0.8635(3) 0.6662(2) 0.0463(8) Uani 1 1 d .
C9 C 0.6936(3) 0.8582(3) 0.5898(2) 0.0588(10) Uani 1 1 d .
H9A H 0.755832 0.827014 0.573258 0.088 Uiso 1 1 calc GR
H9B H 0.675666 0.925919 0.562016 0.088 Uiso 1 1 calc GR
H9C H 0.641407 0.818268 0.585120 0.088 Uiso 1 1 calc GR
C10 C 0.6085(3) 0.9165(3) 0.6898(2) 0.0595(10) Uani 1 1 d .
H10A H 0.554756 0.879049 0.683831 0.089 Uiso 1 1 calc GR
H10B H 0.593996 0.984390 0.661579 0.089 Uiso 1 1 calc GR
H10C H 0.614651 0.919972 0.738961 0.089 Uiso 1 1 calc GR
C11 C 0.7884(3) 0.9258(3) 0.6725(2) 0.0582(10) Uani 1 1 d .
H11A H 0.798308 0.928231 0.721530 0.087 Uiso 1 1 calc GR
H11B H 0.769771 0.993934 0.645436 0.087 Uiso 1 1 calc GR
H11C H 0.849811 0.895104 0.654524 0.087 Uiso 1 1 calc GR
C12 C 0.7890(3) 0.6500(3) 0.90808(18) 0.0436(8) Uani 1 1 d .
C13 C 0.7168(3) 0.5917(3) 0.95333(18) 0.0506(9) Uani 1 1 d .
H13A H 0.649290 0.626340 0.942804 0.076 Uiso 1 1 calc GR
H13B H 0.732669 0.587130 1.002613 0.076 Uiso 1 1 calc GR
H13C H 0.722155 0.524245 0.943554 0.076 Uiso 1 1 calc GR
C14 C 0.8951(3) 0.5985(3) 0.92696(19) 0.0526(9) Uani 1 1 d .
H14A H 0.904949 0.533018 0.913779 0.079 Uiso 1 1 calc GR
H14B H 0.906556 0.589726 0.977256 0.079 Uiso 1 1 calc GR
H14C H 0.941615 0.639953 0.901919 0.079 Uiso 1 1 calc GR
C15 C 0.7781(3) 0.7540(3) 0.9262(2) 0.0619(11) Uani 1 1 d .
H15A H 0.710331 0.787868 0.915716 0.093 Uiso 1 1 calc GR
H15B H 0.824137 0.793451 0.898662 0.093 Uiso 1 1 calc GR
H15C H 0.792907 0.747177 0.975939 0.093 Uiso 1 1 calc GR
C16 C 0.6255(2) 0.4458(3) 0.70588(17) 0.0399(7) Uani 1 1 d .
H16A H 0.603089 0.447010 0.657841 0.048 Uiso 1 1 calc R
H16B H 0.614047 0.515272 0.713601 0.048 Uiso 1 1 calc R
C17 C 0.5660(2) 0.3814(3) 0.75744(18) 0.0431(8) Uani 1 1 d .
H17A H 0.495319 0.410351 0.752506 0.052 Uiso 1 1 calc R
H17B H 0.572942 0.313317 0.747283 0.052 Uiso 1 1 calc R
C18 C 0.5662(3) 0.4708(3) 0.8523(2) 0.0524(9) Uani 1 1 d .
H18A H 0.589554 0.466278 0.900107 0.079 Uiso 1 1 calc GR
H18B H 0.493832 0.483422 0.850538 0.079 Uiso 1 1 calc GR
H18C H 0.592079 0.525735 0.821200 0.079 Uiso 1 1 calc GR
C19 C 0.5609(3) 0.2952(3) 0.8783(2) 0.0565(10) Uani 1 1 d .
H19A H 0.580984 0.231289 0.863976 0.085 Uiso 1 1 calc GR
H19B H 0.488680 0.310058 0.877735 0.085 Uiso 1 1 calc GR
H19C H 0.586389 0.290902 0.925552 0.085 Uiso 1 1 calc GR
C20 C 0.7581(2) 0.3338(2) 0.66706(17) 0.0397(7) Uani 1 1 d .
H20A H 0.751717 0.370959 0.618141 0.048 Uiso 1 1 calc R
H20B H 0.708867 0.287007 0.673673 0.048 Uiso 1 1 calc R
C21 C 0.8608(3) 0.2728(3) 0.67823(18) 0.0447(8) Uani 1 1 d .
H21A H 0.873757 0.250695 0.729000 0.054 Uiso 1 1 calc R
H21B H 0.860751 0.212001 0.658721 0.054 Uiso 1 1 calc R
C22 C 1.0352(3) 0.2652(4) 0.6759(2) 0.0666(12) Uani 1 1 d .
H22A H 1.034899 0.253258 0.726936 0.100 Uiso 1 1 calc GR
H22B H 1.089168 0.302366 0.658711 0.100 Uiso 1 1 calc GR
H22C H 1.044563 0.200938 0.660905 0.100 Uiso 1 1 calc GR
C23 C 0.9404(3) 0.3389(4) 0.5726(2) 0.0703(13) Uani 1 1 d .
H23A H 0.947156 0.274191 0.558406 0.105 Uiso 1 1 calc GR
H23B H 0.995509 0.373872 0.554496 0.105 Uiso 1 1 calc GR
H23C H 0.877973 0.379383 0.554071 0.105 Uiso 1 1 calc GR
C24 C 0.7228(3) 0.1134(3) 0.7944(2) 0.0512(9) Uani 1 1 d .
H24A H 0.668665 0.168546 0.793772 0.077 Uiso 1 1 calc GR
H24B H 0.696707 0.049688 0.804353 0.077 Uiso 1 1 calc GR
H24C H 0.754303 0.121387 0.748854 0.077 Uiso 1 1 calc GR
C25 C 0.7650(3) 0.0557(3) 0.9485(2) 0.0569(10) Uani 1 1 d .
H25A H 0.751852 -0.011460 0.946113 0.085 Uiso 1 1 calc GR
H25B H 0.703435 0.096782 0.957417 0.085 Uiso 1 1 calc GR
H25C H 0.812832 0.050936 0.986355 0.085 Uiso 1 1 calc GR
C26 C 0.9258(3) 0.0263(3) 0.8435(2) 0.0559(10) Uani 1 1 d .
H26A H 0.958177 0.058622 0.802016 0.084 Uiso 1 1 calc GR
H26B H 0.903640 -0.034512 0.834798 0.084 Uiso 1 1 calc GR
H26C H 0.972656 0.008857 0.883074 0.084 Uiso 1 1 calc GR
C27 C 0.8723(3) 0.3101(3) 0.99072(17) 0.0490(9) Uani 1 1 d .
H27A H 0.827294 0.371305 0.971274 0.074 Uiso 1 1 calc GR
H27B H 0.923475 0.326205 1.019429 0.074 Uiso 1 1 calc GR
H27C H 0.835266 0.261916 1.019474 0.074 Uiso 1 1 calc GR
C28 C 1.0164(3) 0.1406(3) 0.9618(2) 0.0535(9) Uani 1 1 d .
H28A H 0.977484 0.091832 0.987947 0.080 Uiso 1 1 calc GR
H28B H 1.061496 0.159171 0.993837 0.080 Uiso 1 1 calc GR
H28C H 1.054664 0.111092 0.926599 0.080 Uiso 1 1 calc GR
C29 C 1.0129(2) 0.3421(3) 0.86930(18) 0.0421(8) Uani 1 1 d .
H29A H 1.050662 0.310065 0.834995 0.063 Uiso 1 1 calc GR
H29B H 1.058545 0.358170 0.902115 0.063 Uiso 1 1 calc GR
H29C H 0.972089 0.403646 0.845343 0.063 Uiso 1 1 calc GR
Zn2 Zn 1.21586(3) 0.66554(3) 0.67207(2) 0.03402(12) Uani 1 1 d .
Si3 Si 1.36108(6) 0.76186(7) 0.57411(4) 0.0348(2) Uani 1 1 d .
Si4 Si 1.20437(7) 0.90510(7) 0.62560(5) 0.0447(2) Uani 1 1 d .
O2 O 1.28654(15) 0.54212(16) 0.65214(11) 0.0352(5) Uani 1 1 d .
N5 N 1.20184(19) 0.6116(2) 0.78059(13) 0.0361(6) Uani 1 1 d .
N6 N 1.06285(19) 0.6470(2) 0.66438(15) 0.0420(6) Uani 1 1 d .
N7 N 1.3860(2) 0.6925(2) 0.84587(16) 0.0493(7) Uani 1 1 d .
N8 N 1.26442(18) 0.78703(19) 0.62775(13) 0.0348(6) Uani 1 1 d .
C30 C 1.2846(2) 0.5275(2) 0.80057(17) 0.0387(7) Uani 1 1 d .
H30A H 1.282890 0.502790 0.851558 0.046 Uiso 1 1 calc R
H30B H 1.347470 0.554610 0.790543 0.046 Uiso 1 1 calc R
C31 C 1.2864(2) 0.4394(2) 0.76579(16) 0.0355(7) Uani 1 1 d .
C32 C 1.2910(2) 0.3446(2) 0.80797(16) 0.0378(7) Uani 1 1 d .
H32 H 1.283963 0.338933 0.856818 0.045 Uiso 1 1 calc R
C33 C 1.3057(2) 0.2581(2) 0.78095(17) 0.0373(7) Uani 1 1 d .
C34 C 1.3161(2) 0.2716(2) 0.70876(17) 0.0377(7) Uani 1 1 d .
H34 H 1.327093 0.213436 0.689128 0.045 Uiso 1 1 calc R
C35 C 1.3115(2) 0.3640(2) 0.66366(16) 0.0347(7) Uani 1 1 d .
C36 C 1.2934(2) 0.4517(2) 0.69262(15) 0.0307(6) Uani 1 1 d .
C37 C 1.3120(3) 0.1528(3) 0.82613(18) 0.0444(8) Uani 1 1 d .
C38 C 1.2241(3) 0.1043(3) 0.8076(2) 0.0549(9) Uani 1 1 d .
H38A H 1.162211 0.144039 0.817586 0.082 Uiso 1 1 calc GR
H38B H 1.228630 0.036283 0.835464 0.082 Uiso 1 1 calc GR
H38C H 1.225488 0.101842 0.757993 0.082 Uiso 1 1 calc GR
C39 C 1.3082(3) 0.1539(3) 0.90356(19) 0.0579(10) Uani 1 1 d .
H39A H 1.365467 0.181311 0.917152 0.087 Uiso 1 1 calc GR
H39B H 1.309289 0.085574 0.930218 0.087 Uiso 1 1 calc GR
H39C H 1.247427 0.195664 0.913191 0.087 Uiso 1 1 calc GR
C40 C 1.4084(3) 0.0888(3) 0.8121(2) 0.0581(10) Uani 1 1 d .
H40A H 1.464692 0.118946 0.824188 0.087 Uiso 1 1 calc GR
H40B H 1.410782 0.085305 0.762659 0.087 Uiso 1 1 calc GR
H40C H 1.411512 0.021223 0.840471 0.087 Uiso 1 1 calc GR
C41 C 1.3310(2) 0.3703(2) 0.58543(16) 0.0381(7) Uani 1 1 d .
C42 C 1.3513(3) 0.2670(3) 0.56643(19) 0.0533(10) Uani 1 1 d .
H42A H 1.407676 0.226940 0.594262 0.080 Uiso 1 1 calc GR
H42B H 1.366443 0.274643 0.516824 0.080 Uiso 1 1 calc GR
H42C H 1.292957 0.233447 0.576054 0.080 Uiso 1 1 calc GR
C43 C 1.4222(3) 0.4219(3) 0.56670(18) 0.0453(8) Uani 1 1 d .
H43A H 1.412132 0.487346 0.579976 0.068 Uiso 1 1 calc GR
H43B H 1.432577 0.430848 0.516409 0.068 Uiso 1 1 calc GR
H43C H 1.480224 0.380498 0.591738 0.068 Uiso 1 1 calc GR
C44 C 1.2424(3) 0.4292(3) 0.54123(17) 0.0473(8) Uani 1 1 d .
H44A H 1.258382 0.436533 0.491776 0.071 Uiso 1 1 calc GR
H44B H 1.226467 0.495445 0.552789 0.071 Uiso 1 1 calc GR
H44C H 1.185521 0.393250 0.550755 0.071 Uiso 1 1 calc GR
C45 C 1.1048(2) 0.5744(3) 0.78799(18) 0.0444(8) Uani 1 1 d .
H45A H 1.081563 0.572300 0.836194 0.053 Uiso 1 1 calc R
H45B H 1.112546 0.505488 0.779268 0.053 Uiso 1 1 calc R
C46 C 1.0290(2) 0.6411(3) 0.73739(18) 0.0461(8) Uani 1 1 d .
H46A H 0.965558 0.614303 0.742614 0.055 Uiso 1 1 calc R
H46B H 1.018085 0.708956 0.747995 0.055 Uiso 1 1 calc R
C47 C 1.0020(3) 0.7290(3) 0.6173(2) 0.0561(10) Uani 1 1 d .
H47A H 1.003157 0.791592 0.633368 0.084 Uiso 1 1 calc GR
H47B H 0.933942 0.714993 0.616810 0.084 Uiso 1 1 calc GR
H47C H 1.028225 0.735284 0.570134 0.084 Uiso 1 1 calc GR
C48 C 1.0538(3) 0.5527(3) 0.6415(2) 0.0533(9) Uani 1 1 d .
H48A H 1.075877 0.557515 0.593365 0.080 Uiso 1 1 calc GR
H48B H 0.984771 0.541516 0.644099 0.080 Uiso 1 1 calc GR
H48C H 1.094932 0.496845 0.671880 0.080 Uiso 1 1 calc GR
C49 C 1.2058(3) 0.6847(3) 0.82691(19) 0.0452(8) Uani 1 1 d .
H49A H 1.208299 0.647819 0.875886 0.054 Uiso 1 1 calc R
H49B H 1.143545 0.732470 0.820133 0.054 Uiso 1 1 calc R
C50 C 1.2913(3) 0.7441(3) 0.81622(19) 0.0480(9) Uani 1 1 d .
H50A H 1.299067 0.766974 0.765502 0.058 Uiso 1 1 calc R
H50B H 1.273716 0.804515 0.836319 0.058 Uiso 1 1 calc R
C51 C 1.3877(3) 0.6746(4) 0.9212(2) 0.0676(12) Uani 1 1 d .
H51A H 1.375537 0.738634 0.936437 0.101 Uiso 1 1 calc GR
H51B H 1.452334 0.638612 0.939066 0.101 Uiso 1 1 calc GR
H51C H 1.336190 0.634330 0.939248 0.101 Uiso 1 1 calc GR
C52 C 1.4638(3) 0.7498(4) 0.8184(2) 0.0675(12) Uani 1 1 d .
H52A H 1.462129 0.761318 0.767386 0.101 Uiso 1 1 calc GR
H52B H 1.528008 0.712435 0.836070 0.101 Uiso 1 1 calc GR
H52C H 1.453662 0.814170 0.833168 0.101 Uiso 1 1 calc GR
C53 C 1.4659(2) 0.6747(2) 0.62408(17) 0.0381(7) Uani 1 1 d .
H53A H 1.495126 0.708589 0.656409 0.057 Uiso 1 1 calc GR
H53B H 1.516106 0.654780 0.591576 0.057 Uiso 1 1 calc GR
H53C H 1.441338 0.615180 0.650379 0.057 Uiso 1 1 calc GR
C54 C 1.3190(3) 0.7053(3) 0.50260(18) 0.0472(8) Uani 1 1 d .
H54A H 1.289253 0.645783 0.522795 0.071 Uiso 1 1 calc GR
H54B H 1.375672 0.686282 0.474669 0.071 Uiso 1 1 calc GR
H54C H 1.270036 0.754118 0.472864 0.071 Uiso 1 1 calc GR
C55 C 1.4157(3) 0.8737(3) 0.5282(2) 0.0542(10) Uani 1 1 d .
H55A H 1.364185 0.921676 0.500165 0.081 Uiso 1 1 calc GR
H55B H 1.468242 0.852592 0.497683 0.081 Uiso 1 1 calc GR
H55C H 1.443086 0.905353 0.562607 0.081 Uiso 1 1 calc GR
C56 C 1.2879(4) 0.9966(3) 0.6371(3) 0.0709(13) Uani 1 1 d .
H56A H 1.330295 0.969052 0.678514 0.106 Uiso 1 1 calc GR
H56B H 1.248138 1.059425 0.642922 0.106 Uiso 1 1 calc GR
H56C H 1.328977 1.009384 0.595982 0.106 Uiso 1 1 calc GR
C57 C 1.1339(3) 0.9586(4) 0.5415(2) 0.0725(13) Uani 1 1 d .
H57A H 1.179498 0.960294 0.502581 0.109 Uiso 1 1 calc GR
H57B H 1.101760 1.026687 0.542203 0.109 Uiso 1 1 calc GR
H57C H 1.083771 0.916817 0.535944 0.109 Uiso 1 1 calc GR
C58 C 1.1140(3) 0.9117(3) 0.6986(2) 0.0581(10) Uani 1 1 d .
H58A H 1.078041 0.854289 0.704955 0.087 Uiso 1 1 calc GR
H58B H 1.067156 0.973793 0.686870 0.087 Uiso 1 1 calc GR
H58C H 1.149984 0.910573 0.741764 0.087 Uiso 1 1 calc GR

loop_
_atom_site_aniso_label
_atom_site_aniso_U_11
_atom_site_aniso_U_22
_atom_site_aniso_U_33
_atom_site_aniso_U_23
_atom_site_aniso_U_13
_atom_site_aniso_U_12
Zn1 0.0313(2) 0.0377(3) 0.0287(2) -0.00778(18) -0.00463(17) -0.00567(18)
Si1 0.0433(5) 0.0376(5) 0.0397(5) -0.0050(4) -0.0014(4) -0.0086(4)
Si2 0.0324(4) 0.0453(5) 0.0292(4) -0.0033(4) -0.0035(3) -0.0075(4)
O1 0.0383(11) 0.0390(12) 0.0313(11) -0.0099(9) -0.0070(9) -0.0082(9)
N1 0.0348(13) 0.0366(14) 0.0300(13) -0.0110(11) -0.0070(10) -0.0060(11)
N2 0.0320(13) 0.0481(16) 0.0434(16) -0.0154(13) 0.0001(12) -0.0088(12)
N3 0.0452(16) 0.0529(18) 0.0431(16) -0.0137(14) -0.0025(13) -0.0037(14)
N4 0.0374(14) 0.0365(14) 0.0306(13) -0.0030(11) -0.0045(11) -0.0042(11)
C1 0.0417(17) 0.0372(17) 0.0292(16) -0.0095(13) -0.0029(13) -0.0087(14)
C2 0.0320(15) 0.0342(16) 0.0317(16) -0.0103(13) -0.0040(12) -0.0077(13)
C3 0.0369(16) 0.0424(18) 0.0339(17) -0.0094(14) -0.0004(13) -0.0128(14)
C4 0.0358(16) 0.0364(17) 0.0441(19) -0.0102(14) -0.0010(14) -0.0066(14)
C5 0.0394(17) 0.0402(18) 0.048(2) -0.0188(15) 0.0020(15) -0.0103(14)
C6 0.0312(15) 0.0449(18) 0.0365(17) -0.0165(14) 0.0015(13) -0.0110(14)
C7 0.0278(14) 0.0403(17) 0.0335(16) -0.0127(14) -0.0014(12) -0.0079(13)
C8 0.048(2) 0.0358(18) 0.055(2) -0.0085(16) 0.0032(16) -0.0065(15)
C9 0.078(3) 0.038(2) 0.054(2) 0.0015(17) -0.004(2) -0.0033(19)
C10 0.055(2) 0.044(2) 0.074(3) -0.0059(19) 0.002(2) -0.0002(18)
C11 0.060(2) 0.039(2) 0.078(3) -0.0137(19) 0.011(2) -0.0145(18)
C12 0.0457(19) 0.054(2) 0.0388(18) -0.0227(16) 0.0025(15) -0.0149(16)
C13 0.047(2) 0.072(3) 0.0371(19) -0.0191(18) 0.0018(15) -0.0109(18)
C14 0.045(2) 0.081(3) 0.0395(19) -0.0265(19) -0.0048(16) -0.0161(19)
C15 0.080(3) 0.068(3) 0.050(2) -0.033(2) 0.006(2) -0.021(2)
C16 0.0367(17) 0.0460(19) 0.0381(18) -0.0104(15) -0.0110(14) -0.0056(14)
C17 0.0312(16) 0.052(2) 0.048(2) -0.0159(16) -0.0070(14) -0.0070(15)
C18 0.0370(18) 0.065(2) 0.060(2) -0.028(2) 0.0001(16) -0.0012(17)
C19 0.042(2) 0.077(3) 0.054(2) -0.013(2) 0.0064(17) -0.0187(19)
C20 0.0495(19) 0.0419(18) 0.0327(17) -0.0150(14) -0.0044(14) -0.0117(15)
C21 0.057(2) 0.0439(19) 0.0336(18) -0.0131(15) 0.0021(15) -0.0018(16)
C22 0.055(2) 0.084(3) 0.058(3) -0.019(2) -0.007(2) 0.007(2)
C23 0.060(3) 0.103(4) 0.044(2) -0.004(2) 0.0042(19) -0.015(2)
C24 0.056(2) 0.046(2) 0.057(2) -0.0147(17) -0.0041(18) -0.0162(17)
C25 0.062(2) 0.053(2) 0.054(2) 0.0000(18) 0.0054(19) -0.0181(19)
C26 0.062(2) 0.048(2) 0.059(2) -0.0171(18) -0.0050(19) -0.0026(18)
C27 0.048(2) 0.073(3) 0.0300(17) -0.0121(17) -0.0021(15) -0.0178(18)
C28 0.048(2) 0.057(2) 0.049(2) 0.0021(18) -0.0121(17) -0.0059(18)
C29 0.0315(16) 0.050(2) 0.0451(19) -0.0109(16) -0.0014(14) -0.0067(15)
Zn2 0.0317(2) 0.0388(3) 0.0343(3) -0.01245(19) 0.00558(18) -0.00754(19)
Si3 0.0333(4) 0.0370(5) 0.0336(5) -0.0069(4) 0.0036(3) -0.0043(4)
Si4 0.0439(5) 0.0377(5) 0.0519(6) -0.0108(4) 0.0057(4) -0.0022(4)
O2 0.0367(11) 0.0383(12) 0.0334(11) -0.0124(9) 0.0088(9) -0.0087(9)
N5 0.0377(14) 0.0440(15) 0.0317(14) -0.0176(12) 0.0073(11) -0.0088(12)
N6 0.0307(13) 0.0530(17) 0.0465(16) -0.0170(14) 0.0050(12) -0.0111(12)
N7 0.0457(16) 0.0587(19) 0.0495(18) -0.0202(15) 0.0063(14) -0.0143(14)
N8 0.0345(13) 0.0354(14) 0.0358(14) -0.0093(11) 0.0037(11) -0.0064(11)
C30 0.0431(18) 0.0433(18) 0.0328(17) -0.0132(14) 0.0042(14) -0.0089(15)
C31 0.0328(16) 0.0439(18) 0.0333(17) -0.0139(14) 0.0051(13) -0.0085(14)
C32 0.0377(17) 0.0482(19) 0.0290(16) -0.0101(14) 0.0050(13) -0.0082(14)
C33 0.0349(16) 0.0438(18) 0.0364(17) -0.0107(14) 0.0072(13) -0.0131(14)
C34 0.0392(17) 0.0385(17) 0.0398(18) -0.0158(14) 0.0066(14) -0.0096(14)
C35 0.0320(15) 0.0434(18) 0.0315(16) -0.0120(14) 0.0057(12) -0.0092(13)
C36 0.0263(14) 0.0376(17) 0.0310(15) -0.0117(13) 0.0040(12) -0.0071(12)
C37 0.050(2) 0.0418(19) 0.0424(19) -0.0068(15) 0.0066(16) -0.0126(16)
C38 0.063(2) 0.047(2) 0.057(2) -0.0078(18) 0.0069(19) -0.0182(18)
C39 0.083(3) 0.051(2) 0.041(2) -0.0015(17) 0.0043(19) -0.021(2)
C40 0.060(2) 0.047(2) 0.063(3) -0.0040(19) 0.003(2) -0.0038(19)
C41 0.0440(18) 0.0422(18) 0.0334(17) -0.0155(14) 0.0102(14) -0.0134(15)
C42 0.080(3) 0.050(2) 0.0380(19) -0.0229(17) 0.0164(18) -0.0175(19)
C43 0.0467(19) 0.056(2) 0.0392(19) -0.0190(16) 0.0164(15) -0.0163(16)
C44 0.052(2) 0.062(2) 0.0331(18) -0.0152(16) 0.0051(15) -0.0167(18)
C45 0.0409(18) 0.055(2) 0.0420(19) -0.0170(16) 0.0156(15) -0.0144(16)
C46 0.0331(17) 0.061(2) 0.051(2) -0.0227(18) 0.0115(15) -0.0158(16)
C47 0.0362(18) 0.070(3) 0.063(3) -0.017(2) -0.0038(17) -0.0044(18)
C48 0.0427(19) 0.066(2) 0.061(2) -0.030(2) 0.0063(17) -0.0182(18)
C49 0.0481(19) 0.050(2) 0.0428(19) -0.0234(16) 0.0074(15) -0.0056(16)
C50 0.061(2) 0.046(2) 0.044(2) -0.0216(16) 0.0016(17) -0.0141(17)
C51 0.057(2) 0.094(3) 0.051(2) -0.014(2) -0.0017(19) -0.010(2)
C52 0.069(3) 0.078(3) 0.066(3) -0.025(2) 0.010(2) -0.032(2)
C53 0.0341(16) 0.0427(18) 0.0386(18) -0.0095(14) 0.0020(13) -0.0082(14)
C54 0.0473(19) 0.059(2) 0.0361(18) -0.0156(16) 0.0019(15) -0.0038(17)
C55 0.049(2) 0.048(2) 0.060(2) 0.0012(18) 0.0129(18) -0.0050(17)
C56 0.082(3) 0.051(2) 0.090(3) -0.033(2) 0.023(3) -0.020(2)
C57 0.062(3) 0.072(3) 0.070(3) 0.003(2) -0.004(2) 0.012(2)
C58 0.053(2) 0.056(2) 0.067(3) -0.024(2) 0.0118(19) 0.0015(19)

loop_
_atom_type_symbol
_atom_type_description
_atom_type_scat_dispersion_real
_atom_type_scat_dispersion_imag
_atom_type_scat_source
C C 0.0150 0.0070 'International Tables Vol C Tables 4.2.6.8 and 6.1.1.4'
H H 0.0000 0.0000 'International Tables Vol C Tables 4.2.6.8 and 6.1.1.4'
N N 0.0250 0.0140 'International Tables Vol C Tables 4.2.6.8 and 6.1.1.4'
O O 0.0410 0.0250 'International Tables Vol C Tables 4.2.6.8 and 6.1.1.4'
Si Si 0.2150 0.2490 'International Tables Vol C Tables 4.2.6.8 and 6.1.1.4'
Zn Zn -2.8020 0.5460 'International Tables Vol C Tables 4.2.6.8 and 6.1.1.4'

loop_
_geom_angle_atom_site_label_1
_geom_angle_atom_site_label_2
_geom_angle_atom_site_label_3
_geom_angle
O1 Zn1 N1 97.34(9)
O1 Zn1 N2 103.43(10)
N1 Zn1 N2 85.29(10)
N4 Zn1 O1 115.62(10)
N4 Zn1 N1 125.49(10)
N4 Zn1 N2 123.32(11)
N4 Si1 C24 112.88(15)
N4 Si1 C25 112.25(16)
N4 Si1 C26 113.49(16)
C25 Si1 C24 106.12(18)
C25 Si1 C26 108.18(19)
C26 Si1 C24 103.27(18)
N4 Si2 C27 110.15(15)
N4 Si2 C28 114.69(16)
N4 Si2 C29 111.64(14)
C28 Si2 C27 105.13(18)
C28 Si2 C29 106.00(17)
C29 Si2 C27 108.87(17)
C7 O1 Zn1 125.53(18)
C1 N1 Zn1 104.56(17)
C1 N1 C20 109.0(2)
C16 N1 Zn1 105.56(18)
C16 N1 C1 111.1(2)
C16 N1 C20 108.8(2)
C20 N1 Zn1 117.68(19)
C17 N2 Zn1 103.58(19)
C18 N2 Zn1 110.2(2)
C18 N2 C17 110.0(3)
C19 N2 Zn1 115.0(2)
C19 N2 C17 110.6(3)
C19 N2 C18 107.5(3)
C21 N3 C22 109.8(3)
C21 N3 C23 112.3(3)
C23 N3 C22 109.8(3)
Si1 N4 Zn1 124.18(14)
Si2 N4 Zn1 111.44(14)
Si2 N4 Si1 123.02(15)
N1 C1 H1A 108.2
N1 C1 H1B 108.2
N1 C1 C2 116.4(3)
H1A C1 H1B 107.3
C2 C1 H1A 108.2
C2 C1 H1B 108.2
C3 C2 C1 117.3(3)
C3 C2 C7 121.4(3)
C7 C2 C1 120.9(3)
C2 C3 H3 119.3
C2 C3 C4 121.5(3)
C4 C3 H3 119.3
C3 C4 C8 122.4(3)
C5 C4 C3 116.6(3)
C5 C4 C8 121.0(3)
C4 C5 H5 117.8
C4 C5 C6 124.4(3)
C6 C5 H5 117.8
C5 C6 C7 118.2(3)
C5 C6 C12 120.8(3)
C7 C6 C12 120.9(3)
O1 C7 C2 120.8(3)
O1 C7 C6 121.4(3)
C2 C7 C6 117.8(3)
C4 C8 C10 109.7(3)
C4 C8 C11 109.4(3)
C9 C8 C4 111.9(3)
C9 C8 C10 108.3(3)
C9 C8 C11 108.7(3)
C10 C8 C11 108.8(3)
C8 C9 H9A 109.5
C8 C9 H9B 109.5
C8 C9 H9C 109.5
H9A C9 H9B 109.5
H9A C9 H9C 109.5
H9B C9 H9C 109.5
C8 C10 H10A 109.5
C8 C10 H10B 109.5
C8 C10 H10C 109.5
H10A C10 H10B 109.5
H10A C10 H10C 109.5
H10B C10 H10C 109.5
C8 C11 H11A 109.5
C8 C11 H11B 109.5
C8 C11 H11C 109.5
H11A C11 H11B 109.5
H11A C11 H11C 109.5
H11B C11 H11C 109.5
C13 C12 C6 111.0(3)
C13 C12 C14 109.5(3)
C13 C12 C15 107.0(3)
C14 C12 C6 109.2(3)
C14 C12 C15 107.9(3)
C15 C12 C6 112.1(3)
C12 C13 H13A 109.5
C12 C13 H13B 109.5
C12 C13 H13C 109.5
H13A C13 H13B 109.5
H13A C13 H13C 109.5
H13B C13 H13C 109.5
C12 C14 H14A 109.5
C12 C14 H14B 109.5
C12 C14 H14C 109.5
H14A C14 H14B 109.5
H14A C14 H14C 109.5
H14B C14 H14C 109.5
C12 C15 H15A 109.5
C12 C15 H15B 109.5
C12 C15 H15C 109.5
H15A C15 H15B 109.5
H15A C15 H15C 109.5
H15B C15 H15C 109.5
N1 C16 H16A 109.4
N1 C16 H16B 109.4
N1 C16 C17 111.1(3)
H16A C16 H16B 108.0
C17 C16 H16A 109.4
C17 C16 H16B 109.4
N2 C17 C16 110.4(3)
N2 C17 H17A 109.6
N2 C17 H17B 109.6
C16 C17 H17A 109.6
C16 C17 H17B 109.6
H17A C17 H17B 108.1
N2 C18 H18A 109.5
N2 C18 H18B 109.5
N2 C18 H18C 109.5
H18A C18 H18B 109.5
H18A C18 H18C 109.5
H18B C18 H18C 109.5
N2 C19 H19A 109.5
N2 C19 H19B 109.5
N2 C19 H19C 109.5
H19A C19 H19B 109.5
H19A C19 H19C 109.5
H19B C19 H19C 109.5
N1 C20 H20A 108.4
N1 C20 H20B 108.4
N1 C20 C21 115.5(3)
H20A C20 H20B 107.5
C21 C20 H20A 108.4
C21 C20 H20B 108.4
N3 C21 C20 116.2(3)
N3 C21 H21A 108.2
N3 C21 H21B 108.2
C20 C21 H21A 108.2
C20 C21 H21B 108.2
H21A C21 H21B 107.4
N3 C22 H22A 109.5
N3 C22 H22B 109.5
N3 C22 H22C 109.5
H22A C22 H22B 109.5
H22A C22 H22C 109.5
H22B C22 H22C 109.5
N3 C23 H23A 109.5
N3 C23 H23B 109.5
N3 C23 H23C 109.5
H23A C23 H23B 109.5
H23A C23 H23C 109.5
H23B C23 H23C 109.5
Si1 C24 H24A 109.5
Si1 C24 H24B 109.5
Si1 C24 H24C 109.5
H24A C24 H24B 109.5
H24A C24 H24C 109.5
H24B C24 H24C 109.5
Si1 C25 H25A 109.5
Si1 C25 H25B 109.5
Si1 C25 H25C 109.5
H25A C25 H25B 109.5
H25A C25 H25C 109.5
H25B C25 H25C 109.5
Si1 C26 H26A 109.5
Si1 C26 H26B 109.5
Si1 C26 H26C 109.5
H26A C26 H26B 109.5
H26A C26 H26C 109.5
H26B C26 H26C 109.5
Si2 C27 H27A 109.5
Si2 C27 H27B 109.5
Si2 C27 H27C 109.5
H27A C27 H27B 109.5
H27A C27 H27C 109.5
H27B C27 H27C 109.5
Si2 C28 H28A 109.5
Si2 C28 H28B 109.5
Si2 C28 H28C 109.5
H28A C28 H28B 109.5
H28A C28 H28C 109.5
H28B C28 H28C 109.5
Si2 C29 H29A 109.5
Si2 C29 H29B 109.5
Si2 C29 H29C 109.5
H29A C29 H29B 109.5
H29A C29 H29C 109.5
H29B C29 H29C 109.5
O2 Zn2 N5 96.37(9)
O2 Zn2 N6 103.35(10)
N5 Zn2 N6 85.30(10)
N8 Zn2 O2 116.02(10)
N8 Zn2 N5 127.11(10)
N8 Zn2 N6 122.16(11)
N8 Si3 C53 111.20(14)
N8 Si3 C54 110.20(15)
N8 Si3 C55 115.24(15)
C53 Si3 C55 105.75(16)
C54 Si3 C53 109.39(16)
C54 Si3 C55 104.71(18)
N8 Si4 C56 113.85(18)
N8 Si4 C57 112.22(18)
N8 Si4 C58 112.98(16)
C56 Si4 C57 106.7(2)
C56 Si4 C58 103.19(19)
C57 Si4 C58 107.3(2)
C36 O2 Zn2 126.67(17)
C30 N5 Zn2 105.65(17)
C30 N5 C49 108.8(2)
C45 N5 Zn2 105.29(19)
C45 N5 C30 110.9(3)
C45 N5 C49 109.3(2)
C49 N5 Zn2 116.8(2)
C46 N6 Zn2 102.88(19)
C47 N6 Zn2 114.6(2)
C47 N6 C46 110.4(3)
C47 N6 C48 108.0(3)
C48 N6 Zn2 110.8(2)
C48 N6 C46 110.1(3)
C50 N7 C52 109.8(3)
C51 N7 C50 112.2(3)
C51 N7 C52 110.2(3)
Si3 N8 Zn2 110.93(13)
Si4 N8 Zn2 124.86(14)
Si4 N8 Si3 122.71(16)
N5 C30 H30A 108.0
N5 C30 H30B 108.0
N5 C30 C31 117.0(3)
H30A C30 H30B 107.3
C31 C30 H30A 108.0
C31 C30 H30B 108.0
C32 C31 C30 118.1(3)
C32 C31 C36 120.9(3)
C36 C31 C30 120.6(3)
C31 C32 H32 118.9
C33 C32 C31 122.1(3)
C33 C32 H32 118.9
C32 C33 C34 116.1(3)
C32 C33 C37 123.3(3)
C34 C33 C37 120.5(3)
C33 C34 H34 117.7
C35 C34 C33 124.6(3)
C35 C34 H34 117.7
C34 C35 C36 118.0(3)
C34 C35 C41 120.5(3)
C36 C35 C41 121.4(3)
O2 C36 C31 121.0(3)
O2 C36 C35 120.9(3)
C31 C36 C35 118.1(3)
C33 C37 C38 109.0(3)
C39 C37 C33 112.3(3)
C39 C37 C38 107.9(3)
C39 C37 C40 108.6(3)
C40 C37 C33 109.9(3)
C40 C37 C38 109.1(3)
C37 C38 H38A 109.5
C37 C38 H38B 109.5
C37 C38 H38C 109.5
H38A C38 H38B 109.5
H38A C38 H38C 109.5
H38B C38 H38C 109.5
C37 C39 H39A 109.5
C37 C39 H39B 109.5
C37 C39 H39C 109.5
H39A C39 H39B 109.5
H39A C39 H39C 109.5
H39B C39 H39C 109.5
C37 C40 H40A 109.5
C37 C40 H40B 109.5
C37 C40 H40C 109.5
H40A C40 H40B 109.5
H40A C40 H40C 109.5
H40B C40 H40C 109.5
C42 C41 C35 112.4(3)
C42 C41 C43 107.7(3)
C43 C41 C35 108.7(3)
C44 C41 C35 111.0(3)
C44 C41 C42 107.3(3)
C44 C41 C43 109.7(3)
C41 C42 H42A 109.5
C41 C42 H42B 109.5
C41 C42 H42C 109.5
H42A C42 H42B 109.5
H42A C42 H42C 109.5
H42B C42 H42C 109.5
C41 C43 H43A 109.5
C41 C43 H43B 109.5
C41 C43 H43C 109.5
H43A C43 H43B 109.5
H43A C43 H43C 109.5
H43B C43 H43C 109.5
C41 C44 H44A 109.5
C41 C44 H44B 109.5
C41 C44 H44C 109.5
H44A C44 H44B 109.5
H44A C44 H44C 109.5
H44B C44 H44C 109.5
N5 C45 H45A 109.5
N5 C45 H45B 109.5
N5 C45 C46 110.9(3)
H45A C45 H45B 108.0
C46 C45 H45A 109.5
C46 C45 H45B 109.5
N6 C46 C45 110.6(3)
N6 C46 H46A 109.5
N6 C46 H46B 109.5
C45 C46 H46A 109.5
C45 C46 H46B 109.5
H46A C46 H46B 108.1
N6 C47 H47A 109.5
N6 C47 H47B 109.5
N6 C47 H47C 109.5
H47A C47 H47B 109.5
H47A C47 H47C 109.5
H47B C47 H47C 109.5
N6 C48 H48A 109.5
N6 C48 H48B 109.5
N6 C48 H48C 109.5
H48A C48 H48B 109.5
H48A C48 H48C 109.5
H48B C48 H48C 109.5
N5 C49 H49A 108.2
N5 C49 H49B 108.2
N5 C49 C50 116.2(3)
H49A C49 H49B 107.4
C50 C49 H49A 108.2
C50 C49 H49B 108.2
N7 C50 C49 116.4(3)
N7 C50 H50A 108.2
N7 C50 H50B 108.2
C49 C50 H50A 108.2
C49 C50 H50B 108.2
H50A C50 H50B 107.3
N7 C51 H51A 109.5
N7 C51 H51B 109.5
N7 C51 H51C 109.5
H51A C51 H51B 109.5
H51A C51 H51C 109.5
H51B C51 H51C 109.5
N7 C52 H52A 109.5
N7 C52 H52B 109.5
N7 C52 H52C 109.5
H52A C52 H52B 109.5
H52A C52 H52C 109.5
H52B C52 H52C 109.5
Si3 C53 H53A 109.5
Si3 C53 H53B 109.5
Si3 C53 H53C 109.5
H53A C53 H53B 109.5
H53A C53 H53C 109.5
H53B C53 H53C 109.5
Si3 C54 H54A 109.5
Si3 C54 H54B 109.5
Si3 C54 H54C 109.5
H54A C54 H54B 109.5
H54A C54 H54C 109.5
H54B C54 H54C 109.5
Si3 C55 H55A 109.5
Si3 C55 H55B 109.5
Si3 C55 H55C 109.5
H55A C55 H55B 109.5
H55A C55 H55C 109.5
H55B C55 H55C 109.5
Si4 C56 H56A 109.5
Si4 C56 H56B 109.5
Si4 C56 H56C 109.5
H56A C56 H56B 109.5
H56A C56 H56C 109.5
H56B C56 H56C 109.5
Si4 C57 H57A 109.5
Si4 C57 H57B 109.5
Si4 C57 H57C 109.5
H57A C57 H57B 109.5
H57A C57 H57C 109.5
H57B C57 H57C 109.5
Si4 C58 H58A 109.5
Si4 C58 H58B 109.5
Si4 C58 H58C 109.5
H58A C58 H58B 109.5
H58A C58 H58C 109.5
H58B C58 H58C 109.5

loop_
_geom_bond_atom_site_label_1
_geom_bond_atom_site_label_2
_geom_bond_distance
Zn1 O1 1.949(2)
Zn1 N1 2.118(2)
Zn1 N2 2.154(3)
Zn1 N4 1.927(3)
Si1 N4 1.719(3)
Si1 C24 1.886(4)
Si1 C25 1.874(4)
Si1 C26 1.878(4)
Si2 N4 1.716(3)
Si2 C27 1.875(4)
Si2 C28 1.872(4)
Si2 C29 1.873(3)
O1 C7 1.328(4)
N1 C1 1.494(4)
N1 C16 1.489(4)
N1 C20 1.495(4)
N2 C17 1.485(4)
N2 C18 1.484(4)
N2 C19 1.474(5)
N3 C21 1.448(5)
N3 C22 1.457(5)
N3 C23 1.449(5)
C1 H1A 0.9900
C1 H1B 0.9900
C1 C2 1.512(4)
C2 C3 1.391(4)
C2 C7 1.408(4)
C3 H3 0.9500
C3 C4 1.394(4)
C4 C5 1.390(5)
C4 C8 1.536(5)
C5 H5 0.9500
C5 C6 1.390(5)
C6 C7 1.429(4)
C6 C12 1.547(4)
C8 C9 1.525(5)
C8 C10 1.538(5)
C8 C11 1.539(5)
C9 H9A 0.9800
C9 H9B 0.9800
C9 H9C 0.9800
C10 H10A 0.9800
C10 H10B 0.9800
C10 H10C 0.9800
C11 H11A 0.9800
C11 H11B 0.9800
C11 H11C 0.9800
C12 C13 1.530(5)
C12 C14 1.534(5)
C12 C15 1.534(5)
C13 H13A 0.9800
C13 H13B 0.9800
C13 H13C 0.9800
C14 H14A 0.9800
C14 H14B 0.9800
C14 H14C 0.9800
C15 H15A 0.9800
C15 H15B 0.9800
C15 H15C 0.9800
C16 H16A 0.9900
C16 H16B 0.9900
C16 C17 1.520(5)
C17 H17A 0.9900
C17 H17B 0.9900
C18 H18A 0.9800
C18 H18B 0.9800
C18 H18C 0.9800
C19 H19A 0.9800
C19 H19B 0.9800
C19 H19C 0.9800
C20 H20A 0.9900
C20 H20B 0.9900
C20 C21 1.523(5)
C21 H21A 0.9900
C21 H21B 0.9900
C22 H22A 0.9800
C22 H22B 0.9800
C22 H22C 0.9800
C23 H23A 0.9800
C23 H23B 0.9800
C23 H23C 0.9800
C24 H24A 0.9800
C24 H24B 0.9800
C24 H24C 0.9800
C25 H25A 0.9800
C25 H25B 0.9800
C25 H25C 0.9800
C26 H26A 0.9800
C26 H26B 0.9800
C26 H26C 0.9800
C27 H27A 0.9800
C27 H27B 0.9800
C27 H27C 0.9800
C28 H28A 0.9800
C28 H28B 0.9800
C28 H28C 0.9800
C29 H29A 0.9800
C29 H29B 0.9800
C29 H29C 0.9800
Zn2 O2 1.941(2)
Zn2 N5 2.124(3)
Zn2 N6 2.158(3)
Zn2 N8 1.933(3)
Si3 N8 1.721(3)
Si3 C53 1.874(3)
Si3 C54 1.871(4)
Si3 C55 1.875(4)
Si4 N8 1.707(3)
Si4 C56 1.871(4)
Si4 C57 1.877(4)
Si4 C58 1.889(4)
O2 C36 1.328(4)
N5 C30 1.492(4)
N5 C45 1.490(4)
N5 C49 1.495(4)
N6 C46 1.490(4)
N6 C47 1.464(5)
N6 C48 1.481(4)
N7 C50 1.451(5)
N7 C51 1.448(5)
N7 C52 1.453(5)
C30 H30A 0.9900
C30 H30B 0.9900
C30 C31 1.507(4)
C31 C32 1.392(5)
C31 C36 1.414(4)
C32 H32 0.9500
C32 C33 1.389(4)
C33 C34 1.398(4)
C33 C37 1.533(5)
C34 H34 0.9500
C34 C35 1.391(5)
C35 C36 1.427(4)
C35 C41 1.541(4)
C37 C38 1.541(5)
C37 C39 1.521(5)
C37 C40 1.532(5)
C38 H38A 0.9800
C38 H38B 0.9800
C38 H38C 0.9800
C39 H39A 0.9800
C39 H39B 0.9800
C39 H39C 0.9800
C40 H40A 0.9800
C40 H40B 0.9800
C40 H40C 0.9800
C41 C42 1.531(5)
C41 C43 1.532(5)
C41 C44 1.526(5)
C42 H42A 0.9800
C42 H42B 0.9800
C42 H42C 0.9800
C43 H43A 0.9800
C43 H43B 0.9800
C43 H43C 0.9800
C44 H44A 0.9800
C44 H44B 0.9800
C44 H44C 0.9800
C45 H45A 0.9900
C45 H45B 0.9900
C45 C46 1.510(5)
C46 H46A 0.9900
C46 H46B 0.9900
C47 H47A 0.9800
C47 H47B 0.9800
C47 H47C 0.9800
C48 H48A 0.9800
C48 H48B 0.9800
C48 H48C 0.9800
C49 H49A 0.9900
C49 H49B 0.9900
C49 C50 1.515(5)
C50 H50A 0.9900
C50 H50B 0.9900
C51 H51A 0.9800
C51 H51B 0.9800
C51 H51C 0.9800
C52 H52A 0.9800
C52 H52B 0.9800
C52 H52C 0.9800
C53 H53A 0.9800
C53 H53B 0.9800
C53 H53C 0.9800
C54 H54A 0.9800
C54 H54B 0.9800
C54 H54C 0.9800
C55 H55A 0.9800
C55 H55B 0.9800
C55 H55C 0.9800
C56 H56A 0.9800
C56 H56B 0.9800
C56 H56C 0.9800
C57 H57A 0.9800
C57 H57B 0.9800
C57 H57C 0.9800
C58 H58A 0.9800
C58 H58B 0.9800
C58 H58C 0.9800
